data_1517368
loop_
_publ_author_name
'Luo, Ding'
'Lee, Sangsu'
'Zheng, Bin'
'Sun, Zhe'
'Zeng, Wangdong'
'Huang, Kuo-Wei'
'Furukawa, Ko'
'Kim, Dongho'
'Webster, Richard D.'
'Wu, Jishan'

_publ_section_title
;
 Indolo[2,3-b]carbazoles with tunable ground states: how Clar's aromatic
 sextet determines the singlet biradical character
;
_journal_issue 12
_journal_name_full 'Chem. Sci.'
_journal_page_first 4944
_journal_paper_doi 10.1039/C4SC01843E
_journal_volume 5
_journal_year 2014
_chemical_formula_sum 'C42 H48 N2'
_chemical_formula_weight 580.82
_chemical_name_systematic
; 
 ? 
;
_space_group_IT_number 15
_symmetry_cell_setting monoclinic
_symmetry_space_group_name_Hall '-C 2yc'
_symmetry_space_group_name_H-M 'C 1 2/c 1'
_atom_sites_solution_hydrogens geom
_atom_sites_solution_primary direct
_atom_sites_solution_secondary difmap
_audit_creation_method SHELXL-97
_cell_angle_alpha 90.00
_cell_angle_beta 97.513(5)
_cell_angle_gamma 90.00
_cell_formula_units_Z 4
_cell_length_a 18.183(5)
_cell_length_b 17.083(5)
_cell_length_c 10.329(3)
_cell_measurement_reflns_used 1937
_cell_measurement_temperature 100(2)
_cell_measurement_theta_max 27.99
_cell_measurement_theta_min 2.26
_cell_volume 3180.9(16)
_computing_cell_refinement 'Bruker SAINT'
_computing_data_collection 'Bruker APEX2'
_computing_data_reduction 'Bruker SAINT'
_computing_molecular_graphics 'Bruker SHELXTL'
_computing_publication_material 'Bruker SHELXTL'
_computing_structure_refinement 'SHELXL-97 (Sheldrick, 2008)'
_computing_structure_solution 'SHELXS-97 (Sheldrick, 2008)'
_diffrn_ambient_temperature 100(2)
_diffrn_measured_fraction_theta_full 0.999
_diffrn_measured_fraction_theta_max 0.999
_diffrn_measurement_device_type 'Bruker APEX-II CCD'
_diffrn_measurement_method '\f and \w scans'
_diffrn_radiation_monochromator graphite
_diffrn_radiation_source 'fine-focus sealed tube'
_diffrn_radiation_type MoK\a
_diffrn_radiation_wavelength 0.71073
_diffrn_reflns_av_R_equivalents 0.0416
_diffrn_reflns_av_sigmaI/netI 0.0459
_diffrn_reflns_limit_h_max 17
_diffrn_reflns_limit_h_min -23
_diffrn_reflns_limit_k_max 22
_diffrn_reflns_limit_k_min -22
_diffrn_reflns_limit_l_max 13
_diffrn_reflns_limit_l_min -13
_diffrn_reflns_number 11189
_diffrn_reflns_theta_full 27.50
_diffrn_reflns_theta_max 27.50
_diffrn_reflns_theta_min 2.26
_exptl_absorpt_coefficient_mu 0.069
_exptl_absorpt_correction_T_max 0.7457
_exptl_absorpt_correction_T_min 0.6215
_exptl_absorpt_correction_type multi-scan
_exptl_absorpt_process_details 'Sadabs, (Sheldrick 2008)'
_exptl_crystal_colour Red
_exptl_crystal_density_diffrn 1.213
_exptl_crystal_density_meas ?
_exptl_crystal_density_method 'not measured'
_exptl_crystal_description Yellow
_exptl_crystal_F_000 1256
_exptl_crystal_size_max 0.60
_exptl_crystal_size_mid 0.20
_exptl_crystal_size_min 0.16
_refine_diff_density_max 0.405
_refine_diff_density_min -0.225
_refine_diff_density_rms 0.050
_refine_ls_extinction_method none
_refine_ls_goodness_of_fit_ref 1.016
_refine_ls_hydrogen_treatment mixed
_refine_ls_matrix_type full
_refine_ls_number_parameters 210
_refine_ls_number_reflns 3649
_refine_ls_number_restraints 0
_refine_ls_restrained_S_all 1.016
_refine_ls_R_factor_all 0.0676
_refine_ls_R_factor_gt 0.0488
_refine_ls_shift/su_max 0.000
_refine_ls_shift/su_mean 0.000
_refine_ls_structure_factor_coef Fsqd
_refine_ls_weighting_details 'calc w=1/[\s^2^(Fo^2^)+(0.0608P)^2^+1.6016P] where P=(Fo^2^+2Fc^2^)/3'
_refine_ls_weighting_scheme calc
_refine_ls_wR_factor_gt 0.1163
_refine_ls_wR_factor_ref 0.1260
_reflns_number_gt 2780
_reflns_number_total 3649
_reflns_threshold_expression >2sigma(I)
_cod_data_source_file c4sc01843e2.cif
_cod_data_source_block c262
_cod_depositor_comments
;
The following automatic conversions were performed:

'_symmetry_cell_setting' value 'Monoclinic' changed to 'monoclinic'
according to
/usr/data/users/saulius/crontab/automatic-downloads/rss-feeds/RSC/lib/dictionaries/cif_core.dic
dictionary named 'cif_core.dic' version 2.4.2 from
2011-04-26.

'_exptl_absorpt_correction_type' value 'Multi-scan'
changed to 'multi-scan' according to
/usr/data/users/saulius/crontab/automatic-downloads/rss-feeds/RSC/lib/dictionaries/cif_core.dic
dictionary named 'cif_core.dic' version 2.4.2 from 2011-04-26.

Automatic conversion script
Id: cif_fix_values 2281 2013-09-26 08:29:07Z andrius 

 Adding full bibliography for 1517367--1517369.cif.

The following automatic conversions were performed:

'_exptl_crystal_density_meas' value 'Not Measured' was changed to '?'
- the value is perceived as not measured.

Automatic conversion script
Id: cif_fix_values 3008 2015-01-20 13:52:24Z robertas 
;
_cod_original_cell_volume 3181.0(15)
_cod_original_sg_symbol_H-M C2/c
_cod_database_code 1517368

loop_
_symmetry_equiv_pos_as_xyz
'x, y, z'
'-x, y, -z+1/2'
'x+1/2, y+1/2, z'
'-x+1/2, y+1/2, -z+1/2'
'-x, -y, -z'
'x, -y, z-1/2'
'-x+1/2, -y+1/2, -z'
'x+1/2, -y+1/2, z-1/2'

loop_
_atom_site_label
_atom_site_type_symbol
_atom_site_fract_x
_atom_site_fract_y
_atom_site_fract_z
_atom_site_U_iso_or_equiv
_atom_site_adp_type
_atom_site_occupancy
_atom_site_symmetry_multiplicity
_atom_site_calc_flag
_atom_site_refinement_flags
N1 N 0.40269(7) -0.07531(7) 0.89568(12) 0.0155(3) Uani 1 1 d .
C1 C 0.5000 -0.09169(11) 0.7500 0.0145(4) Uani 1 2 d S
H1 H 0.5000 -0.1473 0.7500 0.017 Uiso 1 2 calc SR
C2 C 0.45479(8) -0.04822(8) 0.82047(14) 0.0149(3) Uani 1 1 d .
C3 C 0.45633(8) 0.03485(8) 0.82810(13) 0.0140(3) Uani 1 1 d .
C4 C 0.5000 0.07636(11) 0.7500 0.0135(4) Uani 1 2 d S
H4 H 0.5000 0.1320 0.7500 0.016 Uiso 1 2 calc SR
C5 C 0.37124(8) -0.01300(8) 0.95496(13) 0.0144(3) Uani 1 1 d .
C6 C 0.40492(7) 0.05634(8) 0.91865(13) 0.0142(3) Uani 1 1 d .
C7 C 0.38664(8) 0.12887(8) 0.97502(13) 0.0138(3) Uani 1 1 d .
C8 C 0.33163(8) 0.12749(8) 1.06084(13) 0.0150(3) Uani 1 1 d .
C9 C 0.29660(8) 0.05577(8) 1.08740(14) 0.0156(3) Uani 1 1 d .
H9 H 0.2587 0.0572 1.1425 0.019 Uiso 1 1 calc R
C10 C 0.31443(8) -0.01504(8) 1.03807(13) 0.0145(3) Uani 1 1 d .
C11 C 0.31307(8) 0.19802(9) 1.11916(14) 0.0179(3) Uani 1 1 d .
H11 H 0.2753 0.1978 1.1746 0.022 Uiso 1 1 calc R
C12 C 0.34807(8) 0.26685(8) 1.09788(14) 0.0182(3) Uani 1 1 d .
H12 H 0.3343 0.3134 1.1389 0.022 Uiso 1 1 calc R
C13 C 0.40436(8) 0.26970(8) 1.01588(13) 0.0149(3) Uani 1 1 d .
C14 C 0.42183(8) 0.20124(8) 0.95525(13) 0.0149(3) Uani 1 1 d .
H14 H 0.4588 0.2027 0.8982 0.018 Uiso 1 1 calc R
C15 C 0.27110(8) -0.08994(8) 1.06204(14) 0.0160(3) Uani 1 1 d .
C16 C 0.21731(9) -0.07629(9) 1.16260(15) 0.0215(3) Uani 1 1 d .
H16A H 0.1826 -0.0343 1.1320 0.032 Uiso 1 1 calc R
H16B H 0.2454 -0.0613 1.2464 0.032 Uiso 1 1 calc R
H16C H 0.1896 -0.1245 1.1736 0.032 Uiso 1 1 calc R
C17 C 0.32213(9) -0.15779(9) 1.11461(16) 0.0219(3) Uani 1 1 d .
H17A H 0.2919 -0.2018 1.1380 0.033 Uiso 1 1 calc R
H17B H 0.3549 -0.1403 1.1921 0.033 Uiso 1 1 calc R
H17C H 0.3521 -0.1744 1.0472 0.033 Uiso 1 1 calc R
C18 C 0.22512(8) -0.11351(9) 0.93254(14) 0.0203(3) Uani 1 1 d .
H18A H 0.1913 -0.0708 0.9019 0.030 Uiso 1 1 calc R
H18B H 0.1963 -0.1606 0.9459 0.030 Uiso 1 1 calc R
H18C H 0.2584 -0.1242 0.8673 0.030 Uiso 1 1 calc R
C19 C 0.44397(8) 0.34659(8) 0.99041(14) 0.0176(3) Uani 1 1 d .
C20 C 0.42314(9) 0.41344(9) 1.07824(16) 0.0232(3) Uani 1 1 d .
H20A H 0.3698 0.4238 1.0598 0.035 Uiso 1 1 calc R
H20B H 0.4507 0.4607 1.0609 0.035 Uiso 1 1 calc R
H20C H 0.4356 0.3984 1.1701 0.035 Uiso 1 1 calc R
C21 C 0.42040(9) 0.37069(9) 0.84752(15) 0.0230(3) Uani 1 1 d .
H21A H 0.4344 0.3295 0.7894 0.035 Uiso 1 1 calc R
H21B H 0.4452 0.4197 0.8295 0.035 Uiso 1 1 calc R
H21C H 0.3665 0.3783 0.8326 0.035 Uiso 1 1 calc R
C22 C 0.52823(9) 0.33495(9) 1.01504(17) 0.0248(4) Uani 1 1 d .
H22A H 0.5426 0.3173 1.1051 0.037 Uiso 1 1 calc R
H22B H 0.5531 0.3846 1.0013 0.037 Uiso 1 1 calc R
H22C H 0.5429 0.2955 0.9545 0.037 Uiso 1 1 calc R
H1N H 0.3929(11) -0.1256(13) 0.900(2) 0.041(6) Uiso 1 1 d .

loop_
_atom_site_aniso_label
_atom_site_aniso_U_11
_atom_site_aniso_U_22
_atom_site_aniso_U_33
_atom_site_aniso_U_23
_atom_site_aniso_U_13
_atom_site_aniso_U_12
N1 0.0175(6) 0.0124(6) 0.0179(6) -0.0007(5) 0.0075(5) -0.0014(5)
C1 0.0161(10) 0.0112(9) 0.0164(9) 0.000 0.0036(8) 0.000
C2 0.0151(7) 0.0148(7) 0.0148(7) 0.0016(5) 0.0021(5) -0.0018(5)
C3 0.0128(7) 0.0136(7) 0.0156(7) -0.0012(5) 0.0020(5) 0.0008(5)
C4 0.0134(10) 0.0116(9) 0.0158(9) 0.000 0.0029(7) 0.000
C5 0.0145(7) 0.0143(7) 0.0145(7) -0.0013(5) 0.0024(5) -0.0002(5)
C6 0.0121(7) 0.0158(7) 0.0149(7) 0.0010(5) 0.0029(5) -0.0010(5)
C7 0.0138(7) 0.0148(7) 0.0130(6) 0.0004(5) 0.0021(5) 0.0005(5)
C8 0.0147(7) 0.0166(7) 0.0143(7) 0.0003(5) 0.0036(5) 0.0000(5)
C9 0.0144(7) 0.0183(7) 0.0150(7) 0.0006(5) 0.0052(5) -0.0012(5)
C10 0.0142(7) 0.0156(7) 0.0137(7) 0.0015(5) 0.0024(5) -0.0016(5)
C11 0.0176(7) 0.0196(8) 0.0184(7) -0.0004(6) 0.0089(6) 0.0009(6)
C12 0.0209(8) 0.0155(7) 0.0192(7) -0.0032(6) 0.0068(6) 0.0018(6)
C13 0.0148(7) 0.0146(7) 0.0154(7) 0.0005(5) 0.0023(5) -0.0004(5)
C14 0.0133(7) 0.0168(7) 0.0154(7) -0.0006(5) 0.0050(5) 0.0003(5)
C15 0.0161(7) 0.0152(7) 0.0176(7) 0.0008(6) 0.0062(6) -0.0027(5)
C16 0.0226(8) 0.0200(8) 0.0242(8) -0.0011(6) 0.0111(6) -0.0059(6)
C17 0.0224(8) 0.0176(8) 0.0263(8) 0.0038(6) 0.0058(6) -0.0016(6)
C18 0.0207(8) 0.0206(8) 0.0198(7) -0.0012(6) 0.0038(6) -0.0045(6)
C19 0.0190(7) 0.0148(7) 0.0198(7) -0.0009(6) 0.0061(6) -0.0017(6)
C20 0.0282(9) 0.0146(7) 0.0286(8) -0.0025(6) 0.0105(7) -0.0026(6)
C21 0.0272(9) 0.0191(8) 0.0240(8) 0.0030(6) 0.0078(6) -0.0017(6)
C22 0.0190(8) 0.0196(8) 0.0361(9) -0.0021(7) 0.0047(7) -0.0042(6)

loop_
_atom_type_symbol
_atom_type_description
_atom_type_scat_dispersion_real
_atom_type_scat_dispersion_imag
_atom_type_scat_source
C C 0.0033 0.0016 'International Tables Vol C Tables 4.2.6.8 and 6.1.1.4'
H H 0.0000 0.0000 'International Tables Vol C Tables 4.2.6.8 and 6.1.1.4'
N N 0.0061 0.0033 'International Tables Vol C Tables 4.2.6.8 and 6.1.1.4'

loop_
_geom_angle_atom_site_label_1
_geom_angle_atom_site_label_2
_geom_angle_atom_site_label_3
_geom_angle
_geom_angle_site_symmetry_1
C2 N1 C5 110.09(12) .
C2 N1 H1N 120.8(14) .
C5 N1 H1N 129.1(14) .
C2 C1 C2 115.06(18) 2_656
C2 C1 H1 122.5 2_656
C2 C1 H1 122.5 .
C1 C2 N1 127.91(13) .
C1 C2 C3 123.81(14) .
N1 C2 C3 108.27(12) .
C4 C3 C2 118.90(14) .
C4 C3 C6 134.86(14) .
C2 C3 C6 106.15(12) .
C3 C4 C3 118.99(18) 2_656
C3 C4 H4 120.5 2_656
C3 C4 H4 120.5 .
N1 C5 C6 108.02(12) .
N1 C5 C10 128.24(13) .
C6 C5 C10 123.73(13) .
C5 C6 C7 119.33(13) .
C5 C6 C3 107.33(12) .
C7 C6 C3 133.30(13) .
C8 C7 C14 118.15(12) .
C8 C7 C6 117.43(12) .
C14 C7 C6 124.36(13) .
C11 C8 C7 118.72(13) .
C11 C8 C9 121.04(13) .
C7 C8 C9 120.24(13) .
C10 C9 C8 123.74(13) .
C10 C9 H9 118.1 .
C8 C9 H9 118.1 .
C9 C10 C5 115.33(13) .
C9 C10 C15 121.59(13) .
C5 C10 C15 122.88(12) .
C12 C11 C8 121.61(13) .
C12 C11 H11 119.2 .
C8 C11 H11 119.2 .
C11 C12 C13 120.98(13) .
C11 C12 H12 119.5 .
C13 C12 H12 119.5 .
C14 C13 C12 118.02(13) .
C14 C13 C19 120.30(13) .
C12 C13 C19 121.65(12) .
C13 C14 C7 122.47(13) .
C13 C14 H14 118.8 .
C7 C14 H14 118.8 .
C16 C15 C18 107.87(12) .
C16 C15 C10 111.55(12) .
C18 C15 C10 108.04(11) .
C16 C15 C17 106.49(12) .
C18 C15 C17 110.14(12) .
C10 C15 C17 112.65(12) .
C15 C16 H16A 109.5 .
C15 C16 H16B 109.5 .
H16A C16 H16B 109.5 .
C15 C16 H16C 109.5 .
H16A C16 H16C 109.5 .
H16B C16 H16C 109.5 .
C15 C17 H17A 109.5 .
C15 C17 H17B 109.5 .
H17A C17 H17B 109.5 .
C15 C17 H17C 109.5 .
H17A C17 H17C 109.5 .
H17B C17 H17C 109.5 .
C15 C18 H18A 109.5 .
C15 C18 H18B 109.5 .
H18A C18 H18B 109.5 .
C15 C18 H18C 109.5 .
H18A C18 H18C 109.5 .
H18B C18 H18C 109.5 .
C22 C19 C21 109.94(13) .
C22 C19 C20 108.46(12) .
C21 C19 C20 107.96(13) .
C22 C19 C13 109.95(12) .
C21 C19 C13 108.36(12) .
C20 C19 C13 112.14(12) .
C19 C20 H20A 109.5 .
C19 C20 H20B 109.5 .
H20A C20 H20B 109.5 .
C19 C20 H20C 109.5 .
H20A C20 H20C 109.5 .
H20B C20 H20C 109.5 .
C19 C21 H21A 109.5 .
C19 C21 H21B 109.5 .
H21A C21 H21B 109.5 .
C19 C21 H21C 109.5 .
H21A C21 H21C 109.5 .
H21B C21 H21C 109.5 .
C19 C22 H22A 109.5 .
C19 C22 H22B 109.5 .
H22A C22 H22B 109.5 .
C19 C22 H22C 109.5 .
H22A C22 H22C 109.5 .
H22B C22 H22C 109.5 .

loop_
_geom_bond_atom_site_label_1
_geom_bond_atom_site_label_2
_geom_bond_distance
_geom_bond_site_symmetry_2
N1 C2 1.3811(19) .
N1 C5 1.3880(18) .
N1 H1N 0.88(2) .
C1 C2 1.3833(18) 2_656
C1 C2 1.3833(18) .
C1 H1 0.9500 .
C2 C3 1.421(2) .
C3 C4 1.3970(17) .
C3 C6 1.453(2) .
C4 C3 1.3970(17) 2_656
C4 H4 0.9500 .
C5 C6 1.4068(19) .
C5 C10 1.427(2) .
C6 C7 1.4267(19) .
C7 C8 1.421(2) .
C7 C14 1.419(2) .
C8 C11 1.408(2) .
C8 C9 1.424(2) .
C9 C10 1.368(2) .
C9 H9 0.9500 .
C10 C15 1.540(2) .
C11 C12 1.368(2) .
C11 H11 0.9500 .
C12 C13 1.412(2) .
C12 H12 0.9500 .
C13 C14 1.383(2) .
C13 C19 1.537(2) .
C14 H14 0.9500 .
C15 C16 1.535(2) .
C15 C18 1.536(2) .
C15 C17 1.539(2) .
C16 H16A 0.9800 .
C16 H16B 0.9800 .
C16 H16C 0.9800 .
C17 H17A 0.9800 .
C17 H17B 0.9800 .
C17 H17C 0.9800 .
C18 H18A 0.9800 .
C18 H18B 0.9800 .
C18 H18C 0.9800 .
C19 C22 1.533(2) .
C19 C21 1.538(2) .
C19 C20 1.536(2) .
C20 H20A 0.9800 .
C20 H20B 0.9800 .
C20 H20C 0.9800 .
C21 H21A 0.9800 .
C21 H21B 0.9800 .
C21 H21C 0.9800 .
C22 H22A 0.9800 .
C22 H22B 0.9800 .
C22 H22C 0.9800 .
